data_7207301
loop_
_publ_author_name
'Lin, Qiu-Han'
'Li, Yu-Chuan'
'Li, Ya-Yu'
'Wang, Zhu'
'Liu, Wei'
'Qi, Cai'
'Pang, Si-Ping'

_publ_section_title
;
 Energetic salts based on 1-amino-1,2,3-triazole and
 3-methyl-1-amino-1,2,3-triazole
;
_journal_issue 2
_journal_name_full 'Journal of Materials Chemistry'
_journal_page_first 666
_journal_paper_doi 10.1039/c1jm14322k
_journal_volume 22
_journal_year 2012
_chemical_formula_sum 'C3 H5 N9 O2'
_chemical_formula_weight 199.16
_chemical_name_systematic
;
?
;
_space_group_IT_number 14
_symmetry_cell_setting monoclinic
_symmetry_space_group_name_Hall '-P 2ybc'
_symmetry_space_group_name_H-M 'P 1 21/c 1'
_atom_sites_solution_hydrogens geom
_atom_sites_solution_primary direct
_atom_sites_solution_secondary difmap
_audit_creation_method SHELXL-97
_cell_angle_alpha 90.00
_cell_angle_beta 90.405(4)
_cell_angle_gamma 90.00
_cell_formula_units_Z 8
_cell_length_a 15.592(4)
_cell_length_b 10.246(2)
_cell_length_c 9.813(2)
_cell_measurement_reflns_used 4598
_cell_measurement_temperature 93(2)
_cell_measurement_theta_max 27.49
_cell_measurement_theta_min 3.15
_cell_volume 1567.6(6)
_computing_cell_refinement 'CrystalClear (Rigaku Inc., 2008)'
_computing_data_collection 'CrystalClear (Rigaku Inc., 2008)'
_computing_data_reduction 'CrystalClear (Rigaku Inc., 2008)'
_computing_structure_refinement 'SHELXL-97 (Sheldrick, 1997)'
_computing_structure_solution 'SHELXS-97 (Sheldrick, 1990)'
_diffrn_ambient_temperature 93(2)
_diffrn_detector_area_resol_mean 28.5714
_diffrn_measured_fraction_theta_full 0.993
_diffrn_measured_fraction_theta_max 0.993
_diffrn_measurement_device_type AFC10/Saturn724+
_diffrn_measurement_method 'phi and omega scans'
_diffrn_radiation_monochromator graphite
_diffrn_radiation_source 'Rotating Anode'
_diffrn_radiation_type MoK\a
_diffrn_radiation_wavelength 0.71073
_diffrn_reflns_av_R_equivalents 0.0289
_diffrn_reflns_av_sigmaI/netI 0.0291
_diffrn_reflns_limit_h_max 20
_diffrn_reflns_limit_h_min -15
_diffrn_reflns_limit_k_max 12
_diffrn_reflns_limit_k_min -13
_diffrn_reflns_limit_l_max 12
_diffrn_reflns_limit_l_min -12
_diffrn_reflns_number 12555
_diffrn_reflns_theta_full 27.48
_diffrn_reflns_theta_max 27.48
_diffrn_reflns_theta_min 3.15
_diffrn_standards_decay_% 0
_diffrn_standards_interval_count 0
_diffrn_standards_interval_time 0
_diffrn_standards_number 0
_exptl_absorpt_coefficient_mu 0.142
_exptl_absorpt_correction_T_max 0.9887
_exptl_absorpt_correction_T_min 0.9496
_exptl_absorpt_correction_type multi-scan
_exptl_crystal_colour Colorless
_exptl_crystal_density_diffrn 1.688
_exptl_crystal_density_meas 0
_exptl_crystal_density_method 'not measured'
_exptl_crystal_description Platelet
_exptl_crystal_F_000 816
_exptl_crystal_size_max 0.37
_exptl_crystal_size_mid 0.27
_exptl_crystal_size_min 0.08
_refine_diff_density_max 0.301
_refine_diff_density_min -0.243
_refine_diff_density_rms 0.053
_refine_ls_extinction_method none
_refine_ls_goodness_of_fit_ref 0.998
_refine_ls_hydrogen_treatment mixed
_refine_ls_matrix_type full
_refine_ls_number_parameters 287
_refine_ls_number_reflns 3578
_refine_ls_number_restraints 0
_refine_ls_restrained_S_all 0.998
_refine_ls_R_factor_all 0.0636
_refine_ls_R_factor_gt 0.0533
_refine_ls_shift/su_max 0.001
_refine_ls_shift/su_mean 0.000
_refine_ls_structure_factor_coef Fsqd
_refine_ls_weighting_details 'calc w=1/[\s^2^(Fo^2^)+(0.0689P)^2^+0.9890P] where P=(Fo^2^+2Fc^2^)/3'
_refine_ls_weighting_scheme calc
_refine_ls_wR_factor_gt 0.1291
_refine_ls_wR_factor_ref 0.1374
_reflns_number_gt 3104
_reflns_number_total 3578
_reflns_threshold_expression >2sigma(I)
_cod_data_source_file c1jm14322k.txt
_cod_data_source_block bo145
_cod_depositor_comments
;
The following automatic conversions were performed:

'_symmetry_cell_setting' value 'Monoclinic' changed to 'monoclinic'
according to /home/saulius/struct/CIF-dictionaries/cif_core.dic
dictionary named 'cif_core.dic' version 2.4.1 from 2010-06-29.

Automatic conversion script
Id: cif_fix_values 1715 2011-07-08 13:25:40Z adriana 

The following automatic conversions were performed:

'_exptl_absorpt_correction_type' value 'Multi-scans' was replaced
with the value 'multi-scan' as specified in the replacement file
'src/cod-tools/trunk/data/replacement-values/replacement_values.lst'.

Automatic conversion script
Id: cif_fix_values 5376 2017-05-30 11:51:03Z andrius 
;
_cod_original_sg_symbol_H-M P2(1)/c
_cod_database_code 7207301

loop_
_symmetry_equiv_pos_as_xyz
'x, y, z'
'-x, y+1/2, -z+1/2'
'-x, -y, -z'
'x, -y-1/2, z-1/2'

loop_
_atom_site_label
_atom_site_type_symbol
_atom_site_fract_x
_atom_site_fract_y
_atom_site_fract_z
_atom_site_U_iso_or_equiv
_atom_site_adp_type
_atom_site_occupancy
_atom_site_symmetry_multiplicity
_atom_site_calc_flag
_atom_site_refinement_flags
_atom_site_disorder_assembly
_atom_site_disorder_group
O1 O 0.29415(9) 0.01673(12) 0.69211(14) 0.0247(3) Uani 1 1 d . . .
O2 O 0.24440(8) 0.21374(13) 0.71674(13) 0.0233(3) Uani 1 1 d . . .
O3 O 0.20710(9) -0.23301(12) 0.30779(13) 0.0248(3) Uani 1 1 d . . .
O4 O 0.24461(9) -0.03249(13) 0.26558(14) 0.0268(3) Uani 1 1 d . . .
N1 N 0.38660(9) 0.09078(14) 0.47488(14) 0.0180(3) Uani 1 1 d . . .
N2 N 0.42493(9) 0.16553(14) 0.38206(15) 0.0188(3) Uani 1 1 d . . .
N3 N 0.40292(10) 0.28913(14) 0.40253(16) 0.0197(3) Uani 1 1 d . . .
N4 N 0.34939(9) 0.29754(14) 0.50862(15) 0.0192(3) Uani 1 1 d . . .
N5 N 0.28956(9) 0.13348(14) 0.66062(14) 0.0178(3) Uani 1 1 d . . .
N6 N 0.11573(10) -0.15616(15) 0.52547(15) 0.0217(3) Uani 1 1 d . . .
N7 N 0.07684(11) -0.08025(15) 0.61633(16) 0.0244(4) Uani 1 1 d . . .
N8 N 0.09253(11) 0.04368(15) 0.58776(16) 0.0237(4) Uani 1 1 d . . .
N9 N 0.14251(10) 0.05126(15) 0.47722(16) 0.0220(3) Uani 1 1 d . . .
N10 N 0.20536(9) -0.11470(15) 0.33065(14) 0.0187(3) Uani 1 1 d . . .
N11 N 0.38848(9) 0.82361(15) 0.47705(15) 0.0180(3) Uani 1 1 d . . .
N12 N 0.43980(10) 0.76533(14) 0.38800(15) 0.0184(3) Uani 1 1 d . . .
N13 N 0.42897(9) 0.64039(14) 0.41359(15) 0.0169(3) Uani 1 1 d . . .
N14 N 0.48074(10) 0.55067(15) 0.34972(16) 0.0204(3) Uani 1 1 d . . .
N15 N 0.11486(10) 0.57463(15) 0.52265(15) 0.0191(3) Uani 1 1 d . A .
N16 N 0.06887(10) 0.51888(14) 0.62029(16) 0.0210(3) Uani 1 1 d . A .
N17 N 0.07996(10) 0.39367(14) 0.59778(16) 0.0222(3) Uani 1 1 d . . .
C1 C 0.34183(10) 0.17504(17) 0.54793(17) 0.0161(3) Uani 1 1 d . . .
C2 C 0.15403(11) -0.07186(17) 0.44352(17) 0.0164(4) Uani 1 1 d . . .
C3 C 0.34650(11) 0.73786(17) 0.55578(18) 0.0189(4) Uani 1 1 d . . .
H3 H 0.3067 0.7575 0.6256 0.023 Uiso 1 1 calc R . .
C4 C 0.37239(11) 0.61731(17) 0.51550(17) 0.0179(4) Uani 1 1 d . . .
H4 H 0.3548 0.5352 0.5507 0.022 Uiso 1 1 calc R . .
C5 C 0.15362(11) 0.48724(18) 0.44227(18) 0.0195(4) Uani 1 1 d . . .
H5 H 0.1896 0.5051 0.3668 0.023 Uiso 1 1 calc R A .
C6 C 0.13105(11) 0.36770(18) 0.49073(19) 0.0207(4) Uani 1 1 d . A .
H6 H 0.1476 0.2846 0.4568 0.025 Uiso 1 1 calc R . .
N18 N 0.0565(9) 0.3082(5) 0.7072(14) 0.022(3) Uani 0.44(3) 1 d P A 1
N18' N 0.0250(6) 0.3042(3) 0.6578(10) 0.0193(17) Uani 0.56(3) 1 d P A 2
H11 H 0.3895(15) 0.922(3) 0.477(2) 0.040(7) Uiso 1 1 d . . .
H15 H 0.1165(17) 0.669(3) 0.518(3) 0.053(8) Uiso 1 1 d . . .
H14A H 0.4976(15) 0.586(2) 0.268(2) 0.033(6) Uiso 1 1 d . . .
H14B H 0.4513(15) 0.474(2) 0.336(2) 0.031(6) Uiso 1 1 d . . .
H18A H 0.0076(16) 0.340(2) 0.740(3) 0.032(6) Uiso 1 1 d . . .
H18B H 0.0520(16) 0.231(2) 0.663(3) 0.035(7) Uiso 1 1 d . . .

loop_
_atom_site_aniso_label
_atom_site_aniso_U_11
_atom_site_aniso_U_22
_atom_site_aniso_U_33
_atom_site_aniso_U_23
_atom_site_aniso_U_13
_atom_site_aniso_U_12
O1 0.0293(7) 0.0165(7) 0.0283(7) 0.0052(5) 0.0049(6) -0.0004(5)
O2 0.0242(7) 0.0222(7) 0.0235(7) -0.0032(5) 0.0054(5) 0.0031(5)
O3 0.0320(7) 0.0159(7) 0.0265(7) -0.0048(5) 0.0057(6) 0.0002(5)
O4 0.0288(7) 0.0250(8) 0.0266(7) 0.0039(5) 0.0084(6) -0.0042(6)
N1 0.0197(7) 0.0144(7) 0.0198(7) 0.0006(6) 0.0037(6) -0.0006(6)
N2 0.0215(7) 0.0146(7) 0.0204(7) 0.0009(6) 0.0029(6) -0.0012(6)
N3 0.0214(7) 0.0150(8) 0.0225(7) 0.0004(6) 0.0039(6) -0.0005(6)
N4 0.0203(7) 0.0149(8) 0.0223(7) -0.0003(6) 0.0014(6) -0.0008(6)
N5 0.0185(7) 0.0170(7) 0.0179(7) 0.0008(6) 0.0012(6) -0.0001(6)
N6 0.0280(8) 0.0159(8) 0.0214(8) -0.0011(6) 0.0082(6) 0.0002(6)
N7 0.0331(9) 0.0158(8) 0.0245(8) -0.0016(6) 0.0095(7) -0.0004(7)
N8 0.0301(8) 0.0172(8) 0.0239(8) -0.0025(6) 0.0066(6) -0.0025(7)
N9 0.0262(8) 0.0159(8) 0.0241(8) -0.0011(6) 0.0062(6) -0.0018(6)
N10 0.0180(7) 0.0196(8) 0.0185(7) -0.0004(6) 0.0018(6) -0.0006(6)
N11 0.0198(7) 0.0138(8) 0.0202(7) -0.0008(6) 0.0031(6) 0.0006(6)
N12 0.0226(7) 0.0130(7) 0.0197(7) 0.0004(6) 0.0015(6) -0.0002(6)
N13 0.0189(7) 0.0122(7) 0.0196(7) 0.0003(6) 0.0004(6) -0.0002(6)
N14 0.0238(8) 0.0145(8) 0.0229(8) -0.0026(6) 0.0070(6) 0.0010(6)
N15 0.0220(8) 0.0136(8) 0.0218(8) 0.0013(6) 0.0023(6) -0.0001(6)
N16 0.0245(8) 0.0134(8) 0.0251(8) 0.0014(6) 0.0082(6) 0.0012(6)
N17 0.0254(8) 0.0121(7) 0.0294(8) 0.0026(6) 0.0105(6) 0.0017(6)
C1 0.0164(8) 0.0144(8) 0.0175(8) 0.0006(6) 0.0008(6) -0.0020(6)
C2 0.0185(8) 0.0147(8) 0.0160(8) -0.0007(6) 0.0024(6) -0.0016(7)
C3 0.0179(8) 0.0176(9) 0.0211(8) 0.0017(7) 0.0012(7) 0.0000(7)
C4 0.0189(8) 0.0157(9) 0.0192(8) 0.0025(7) 0.0026(7) -0.0010(7)
C5 0.0199(8) 0.0186(9) 0.0201(8) 0.0006(7) 0.0024(7) 0.0014(7)
C6 0.0201(8) 0.0165(9) 0.0257(9) -0.0010(7) 0.0058(7) 0.0031(7)
N18 0.027(4) 0.014(2) 0.025(4) 0.0028(18) 0.012(4) 0.0011(19)
N18' 0.021(3) 0.0125(15) 0.024(3) 0.0022(13) 0.006(3) 0.0015(14)

loop_
_atom_type_symbol
_atom_type_description
_atom_type_scat_dispersion_real
_atom_type_scat_dispersion_imag
_atom_type_scat_source
C C 0.0033 0.0016 'International Tables Vol C Tables 4.2.6.8 and 6.1.1.4'
H H 0.0000 0.0000 'International Tables Vol C Tables 4.2.6.8 and 6.1.1.4'
N N 0.0061 0.0033 'International Tables Vol C Tables 4.2.6.8 and 6.1.1.4'
O O 0.0106 0.0060 'International Tables Vol C Tables 4.2.6.8 and 6.1.1.4'

loop_
_geom_angle_atom_site_label_1
_geom_angle_atom_site_label_2
_geom_angle_atom_site_label_3
_geom_angle
C1 N1 N2 103.63(14)
N3 N2 N1 109.07(14)
N2 N3 N4 109.97(14)
C1 N4 N3 102.89(14)
O2 N5 O1 124.95(15)
O2 N5 C1 118.63(14)
O1 N5 C1 116.41(14)
C2 N6 N7 103.58(15)
N8 N7 N6 109.43(15)
N7 N8 N9 109.63(14)
C2 N9 N8 103.21(14)
O4 N10 O3 124.75(15)
O4 N10 C2 118.33(15)
O3 N10 C2 116.92(14)
N12 N11 C3 112.45(15)
N12 N11 H11 115.9(14)
C3 N11 H11 131.6(14)
N13 N12 N11 103.46(14)
N12 N13 C4 113.24(14)
N12 N13 N14 119.09(14)
C4 N13 N14 127.18(15)
N13 N14 H14A 107.7(15)
N13 N14 H14B 110.2(14)
H14A N14 H14B 111(2)
N16 N15 C5 112.64(15)
N16 N15 H15 118.6(16)
C5 N15 H15 128.7(16)
N17 N16 N15 103.06(14)
N16 N17 C6 113.75(15)
N16 N17 N18' 119.38(19)
C6 N17 N18' 124.7(3)
N16 N17 N18 115.8(3)
C6 N17 N18 128.1(2)
N18' N17 N18 28.2(3)
N4 C1 N1 114.44(15)
N4 C1 N5 123.87(15)
N1 C1 N5 121.69(15)
N9 C2 N6 114.15(16)
N9 C2 N10 124.26(16)
N6 C2 N10 121.57(15)
N11 C3 C4 106.28(16)
N11 C3 H3 126.9
C4 C3 H3 126.9
C3 C4 N13 104.57(15)
C3 C4 H4 127.7
N13 C4 H4 127.7
N15 C5 C6 106.07(16)
N15 C5 H5 127.0
C6 C5 H5 127.0
N17 C6 C5 104.48(16)
N17 C6 H6 127.8
C5 C6 H6 127.8
N17 N18 H18A 105.6(18)
N17 N18 H18B 101.4(18)
H18A N18 H18B 115(3)
N17 N18' H18A 107.0(16)
N17 N18' H18B 107.4(17)
H18A N18' H18B 116(2)

loop_
_geom_bond_atom_site_label_1
_geom_bond_atom_site_label_2
_geom_bond_distance
O1 N5 1.2374(19)
O2 N5 1.2169(19)
O3 N10 1.2331(19)
O4 N10 1.2236(19)
N1 C1 1.324(2)
N1 N2 1.334(2)
N2 N3 1.328(2)
N3 N4 1.342(2)
N4 C1 1.319(2)
N5 C1 1.443(2)
N6 C2 1.325(2)
N6 N7 1.332(2)
N7 N8 1.323(2)
N8 N9 1.342(2)
N9 C2 1.317(2)
N10 C2 1.440(2)
N11 N12 1.331(2)
N11 C3 1.343(2)
N11 H11 1.01(3)
N12 N13 1.316(2)
N13 C4 1.359(2)
N13 N14 1.377(2)
N14 H14A 0.92(2)
N14 H14B 0.92(2)
N15 N16 1.330(2)
N15 C5 1.340(2)
N15 H15 0.97(3)
N16 N17 1.313(2)
N17 C6 1.349(2)
N17 N18' 1.389(4)
N17 N18 1.435(7)
C3 C4 1.359(2)
C3 H3 0.9500
C4 H4 0.9500
C5 C6 1.361(2)
C5 H5 0.9500
C6 H6 0.9500
N18 H18A 0.89(3)
N18 H18B 0.91(3)
N18' H18A 0.93(3)
N18' H18B 0.86(3)

loop_
_geom_torsion_atom_site_label_1
_geom_torsion_atom_site_label_2
_geom_torsion_atom_site_label_3
_geom_torsion_atom_site_label_4
_geom_torsion
C1 N1 N2 N3 0.41(18)
N1 N2 N3 N4 -0.35(19)
N2 N3 N4 C1 0.14(18)
C2 N6 N7 N8 -0.2(2)
N6 N7 N8 N9 -0.2(2)
N7 N8 N9 C2 0.5(2)
C3 N11 N12 N13 -0.22(18)
N11 N12 N13 C4 0.18(18)
N11 N12 N13 N14 -172.44(14)
C5 N15 N16 N17 -0.25(19)
N15 N16 N17 C6 0.2(2)
N15 N16 N17 N18' -164.0(6)
N15 N16 N17 N18 164.4(8)
N3 N4 C1 N1 0.14(19)
N3 N4 C1 N5 -179.80(15)
N2 N1 C1 N4 -0.34(19)
N2 N1 C1 N5 179.59(14)
O2 N5 C1 N4 5.9(2)
O1 N5 C1 N4 -174.49(15)
O2 N5 C1 N1 -174.00(15)
O1 N5 C1 N1 5.6(2)
N8 N9 C2 N6 -0.7(2)
N8 N9 C2 N10 -178.91(16)
N7 N6 C2 N9 0.5(2)
N7 N6 C2 N10 178.85(15)
O4 N10 C2 N9 4.0(3)
O3 N10 C2 N9 -176.83(16)
O4 N10 C2 N6 -174.17(16)
O3 N10 C2 N6 5.0(2)
N12 N11 C3 C4 0.2(2)
N11 C3 C4 N13 -0.06(18)
N12 N13 C4 C3 -0.08(19)
N14 N13 C4 C3 171.82(16)
N16 N15 C5 C6 0.2(2)
N16 N17 C6 C5 -0.1(2)
N18' N17 C6 C5 163.1(6)
N18 N17 C6 C5 -161.9(9)
N15 C5 C6 N17 -0.06(19)
